data_4505416
loop_
_publ_author_name
'Kutasi, Anna M.'
'Harris, Alexander R.'
'Batten, Stuart R.'
'Moubaraki, Boujemaa'
'Murray, Keith S.'

_publ_contact_author
;
    Dr. S.R. Batten
    School of Chemistry
    Monash University 3800
    AUSTRALIA
;
_publ_section_title
;
 Coordination Polymers of Dicyanamide and Methylpyrazine:&#x2009;
 Syntheses, Structures, and Magnetic Properties
;
_journal_issue 3
_journal_name_full 'Crystal Growth &amp; Design'
_journal_page_first 605
_journal_paper_doi 10.1021/cg049952x
_journal_volume 4
_journal_year 2004
_chemical_formula_sum 'C16 H12 Mn2 N14 O3'
_chemical_formula_weight 558.28
_chemical_name_systematic
; 
 ? 
;
_space_group_IT_number 60
_symmetry_cell_setting orthorhombic
_symmetry_space_group_name_Hall '-P 2n 2ab'
_symmetry_space_group_name_H-M 'P b c n'
_atom_sites_solution_hydrogens geom
_atom_sites_solution_primary direct
_atom_sites_solution_secondary difmap
_audit_creation_method SHELXL-97
_cell_angle_alpha 90.00
_cell_angle_beta 90.00
_cell_angle_gamma 90.00
_cell_formula_units_Z 8
_cell_length_a 29.4481(9)
_cell_length_b 12.3608(4)
_cell_length_c 12.3821(3)
_cell_measurement_temperature 123(2)
_cell_volume 4507.1(2)
_computing_cell_refinement 'Bruker XSCANS'
_computing_data_collection 'Bruker XSCANS'
_computing_data_reduction 'Bruker SHELXTL'
_computing_molecular_graphics 'Bruker SHELXTL'
_computing_publication_material 'Bruker SHELXTL'
_computing_structure_refinement 'SHELXL-97 (Sheldrick, 1997)'
_computing_structure_solution 'SHELXS-97 (Sheldrick, 1990)'
_diffrn_ambient_temperature 123(2)
_diffrn_measured_fraction_theta_full 0.977
_diffrn_measured_fraction_theta_max 0.976
_diffrn_measurement_device_type 'Bruker P4'
_diffrn_measurement_method '\w scans'
_diffrn_radiation_monochromator graphite
_diffrn_radiation_source 'fine-focus sealed tube'
_diffrn_radiation_type MoK\a
_diffrn_radiation_wavelength 0.71073
_diffrn_reflns_av_R_equivalents 0.0345
_diffrn_reflns_av_sigmaI/netI 0.0473
_diffrn_reflns_limit_h_max 37
_diffrn_reflns_limit_h_min -42
_diffrn_reflns_limit_k_max 10
_diffrn_reflns_limit_k_min -17
_diffrn_reflns_limit_l_max 16
_diffrn_reflns_limit_l_min -17
_diffrn_reflns_number 19948
_diffrn_reflns_theta_full 30.00
_diffrn_reflns_theta_max 30.51
_diffrn_reflns_theta_min 1.79
_exptl_absorpt_coefficient_mu 1.172
_exptl_absorpt_correction_type none
_exptl_crystal_colour colourless
_exptl_crystal_density_diffrn 1.645
_exptl_crystal_density_method 'not measured'
_exptl_crystal_description octahedron
_exptl_crystal_F_000 2240
_exptl_crystal_size_max 0.35
_exptl_crystal_size_mid 0.25
_exptl_crystal_size_min 0.22
_refine_diff_density_max 0.734
_refine_diff_density_min -0.506
_refine_diff_density_rms 0.095
_refine_ls_extinction_method none
_refine_ls_goodness_of_fit_ref 1.262
_refine_ls_hydrogen_treatment mixed
_refine_ls_matrix_type full
_refine_ls_number_parameters 318
_refine_ls_number_reflns 6711
_refine_ls_number_restraints 0
_refine_ls_restrained_S_all 1.262
_refine_ls_R_factor_all 0.0815
_refine_ls_R_factor_gt 0.0598
_refine_ls_shift/su_max 0.001
_refine_ls_shift/su_mean 0.000
_refine_ls_structure_factor_coef Fsqd
_refine_ls_weighting_details 'calc w=1/[\s^2^(Fo^2^)+(0.0000P)^2^+14.0579P] where P=(Fo^2^+2Fc^2^)/3'
_refine_ls_weighting_scheme calc
_refine_ls_wR_factor_gt 0.1253
_refine_ls_wR_factor_ref 0.1310
_reflns_number_gt 5259
_reflns_number_total 6711
_reflns_threshold_expression >2sigma(I)
_cod_data_source_file cg049952xsi20040130_120805.cif
_cod_data_source_block compound4
_cod_depositor_comments
;
The following automatic conversions were performed:

'_symmetry_cell_setting' value 'Orthorhombic' changed to
'orthorhombic' according to
/home/saulius/struct/CIF-dictionaries/cif_core.dic dictionary named
'cif_core.dic' version 2.4.1 from 2010-06-29.

Automatic conversion script
Id: cif_fix_values 1715 2011-07-08 13:25:40Z adriana 
;
_cod_original_sg_symbol_H-M Pbcn
_cod_database_code 4505416

loop_
_symmetry_equiv_pos_as_xyz
'x, y, z'
'-x+1/2, -y+1/2, z+1/2'
'x+1/2, -y+1/2, -z'
'-x, y, -z+1/2'
'-x, -y, -z'
'x-1/2, y-1/2, -z-1/2'
'-x-1/2, y-1/2, z'
'x, -y, z-1/2'

loop_
_atom_site_label
_atom_site_type_symbol
_atom_site_fract_x
_atom_site_fract_y
_atom_site_fract_z
_atom_site_U_iso_or_equiv
_atom_site_adp_type
_atom_site_occupancy
_atom_site_symmetry_multiplicity
_atom_site_calc_flag
_atom_site_refinement_flags
Mn1 Mn 0.307692(16) 0.22455(4) 0.47294(4) 0.01420(11) Uani 1 1 d .
Mn2 Mn 0.557409(16) 0.25086(4) 0.49740(4) 0.01313(10) Uani 1 1 d .
N1 N 0.30755(11) 0.3801(2) 0.3221(2) 0.0237(6) Uani 1 1 d .
O1 O 0.30641(9) 0.40064(18) 0.42340(19) 0.0238(5) Uani 1 1 d .
O2 O 0.30847(10) 0.2813(2) 0.2969(2) 0.0302(6) Uani 1 1 d .
O3 O 0.30750(13) 0.4530(2) 0.2555(2) 0.0443(8) Uani 1 1 d .
N11 N 0.31002(11) 0.1777(2) 0.6395(2) 0.0228(6) Uani 1 1 d .
C12 C 0.31038(13) 0.1416(3) 0.7247(3) 0.0230(7) Uani 1 1 d .
N13 N 0.31174(18) 0.1140(3) 0.8255(3) 0.0526(12) Uani 1 1 d .
C14 C 0.31066(12) 0.0163(3) 0.8616(3) 0.0205(6) Uani 1 1 d .
N15 N 0.31016(11) -0.0656(2) 0.9047(2) 0.0233(6) Uani 1 1 d .
N21 N 0.56163(11) 0.1559(3) 0.6464(3) 0.0299(7) Uani 1 1 d .
C22 C 0.56900(14) 0.1109(3) 0.7258(3) 0.0311(9) Uani 1 1 d .
N23 N 0.57985(19) 0.0730(4) 0.8199(3) 0.0702(17) Uani 1 1 d .
C24 C 0.56830(12) -0.0204(3) 0.8567(3) 0.0242(7) Uani 1 1 d .
N25 N 0.56056(10) -0.0995(2) 0.9009(3) 0.0232(6) Uani 1 1 d .
N31 N 0.55293(10) 0.4021(2) 0.5917(3) 0.0251(6) Uani 1 1 d .
C32 C 0.55931(11) 0.4839(3) 0.6334(3) 0.0196(7) Uani 1 1 d .
N33 N 0.56976(13) 0.5801(3) 0.6678(2) 0.0330(8) Uani 1 1 d .
C34 C 0.56031(12) 0.6159(3) 0.7641(3) 0.0211(7) Uani 1 1 d .
N35 N 0.55419(11) 0.6568(2) 0.8459(2) 0.0256(6) Uani 1 1 d .
N41 N 0.38459(9) 0.2425(2) 0.4838(2) 0.0177(5) Uani 1 1 d .
C42 C 0.41014(11) 0.1774(3) 0.4210(3) 0.0213(7) Uani 1 1 d .
H42 H 0.3954 0.1306 0.3712 0.026 Uiso 1 1 calc R
C43 C 0.45665(11) 0.1766(3) 0.4267(3) 0.0225(7) Uani 1 1 d .
H43 H 0.4733 0.1297 0.3806 0.027 Uiso 1 1 calc R
N44 N 0.47921(9) 0.2409(2) 0.4964(2) 0.0189(5) Uani 1 1 d .
C45 C 0.45371(11) 0.3048(3) 0.5585(3) 0.0187(6) Uani 1 1 d .
H45 H 0.4684 0.3507 0.6091 0.022 Uiso 1 1 calc R
C46 C 0.40648(11) 0.3075(3) 0.5525(3) 0.0171(6) Uani 1 1 d .
C47 C 0.37997(12) 0.3846(3) 0.6217(3) 0.0259(8) Uani 1 1 d .
H47A H 0.3520 0.4055 0.5842 0.039 Uiso 1 1 calc R
H47B H 0.3983 0.4492 0.6360 0.039 Uiso 1 1 calc R
H47C H 0.3723 0.3494 0.6903 0.039 Uiso 1 1 calc R
N51 N 0.23110(9) 0.2322(2) 0.4939(2) 0.0163(5) Uani 1 1 d .
C52 C 0.20578(11) 0.1603(3) 0.4392(3) 0.0189(6) Uani 1 1 d .
H52 H 0.2204 0.1076 0.3956 0.023 Uiso 1 1 calc R
C53 C 0.15879(11) 0.1614(3) 0.4449(3) 0.0199(7) Uani 1 1 d .
H53 H 0.1420 0.1095 0.4047 0.024 Uiso 1 1 calc R
N54 N 0.13643(9) 0.2330(2) 0.5052(2) 0.0173(5) Uani 1 1 d .
C55 C 0.16173(11) 0.3020(3) 0.5618(3) 0.0181(6) Uani 1 1 d .
H55 H 0.1468 0.3528 0.6073 0.022 Uiso 1 1 calc R
C56 C 0.20920(11) 0.3035(3) 0.5576(3) 0.0159(6) Uani 1 1 d .
C57 C 0.23564(11) 0.3844(3) 0.6204(3) 0.0206(7) Uani 1 1 d .
H57A H 0.2589 0.3473 0.6633 0.031 Uiso 1 1 calc R
H57B H 0.2152 0.4241 0.6687 0.031 Uiso 1 1 calc R
H57C H 0.2503 0.4353 0.5707 0.031 Uiso 1 1 calc R

loop_
_atom_site_aniso_label
_atom_site_aniso_U_11
_atom_site_aniso_U_22
_atom_site_aniso_U_33
_atom_site_aniso_U_23
_atom_site_aniso_U_13
_atom_site_aniso_U_12
Mn1 0.0142(2) 0.0136(2) 0.0147(2) -0.00072(16) 0.00014(19) -0.00064(17)
Mn2 0.01390(19) 0.0129(2) 0.0125(2) -0.00009(15) -0.00062(16) -0.00012(15)
N1 0.0298(15) 0.0209(13) 0.0205(14) 0.0044(11) 0.0021(13) 0.0004(12)
O1 0.0327(13) 0.0186(11) 0.0201(11) -0.0011(9) 0.0039(11) 0.0010(10)
O2 0.0487(16) 0.0190(11) 0.0229(12) -0.0024(10) 0.0005(13) -0.0004(12)
O3 0.070(2) 0.0329(15) 0.0303(15) 0.0182(12) 0.0023(16) 0.0043(15)
N11 0.0264(14) 0.0227(14) 0.0191(13) 0.0039(11) 0.0000(13) -0.0001(12)
C12 0.0321(18) 0.0155(15) 0.0214(16) -0.0030(12) -0.0021(15) -0.0019(14)
N13 0.122(4) 0.0191(16) 0.0171(15) 0.0010(12) -0.007(2) -0.002(2)
C14 0.0258(16) 0.0197(15) 0.0160(15) -0.0029(12) -0.0001(14) -0.0007(13)
N15 0.0263(14) 0.0193(13) 0.0242(14) 0.0058(11) -0.0001(13) -0.0011(12)
N21 0.0342(18) 0.0298(17) 0.0257(16) 0.0106(14) 0.0008(14) -0.0024(13)
C22 0.039(2) 0.0254(19) 0.0286(19) 0.0075(16) -0.0064(17) -0.0124(16)
N23 0.113(4) 0.054(3) 0.044(2) 0.033(2) -0.046(3) -0.057(3)
C24 0.0249(17) 0.0260(18) 0.0218(17) 0.0060(14) -0.0055(14) -0.0037(13)
N25 0.0206(14) 0.0180(14) 0.0311(16) 0.0062(12) -0.0015(12) -0.0020(11)
N31 0.0242(15) 0.0237(15) 0.0274(16) -0.0105(13) -0.0010(13) -0.0009(12)
C32 0.0175(15) 0.0231(17) 0.0181(15) -0.0009(13) 0.0012(13) 0.0019(12)
N33 0.059(2) 0.0202(15) 0.0200(15) -0.0042(12) 0.0087(15) -0.0073(15)
C34 0.0272(17) 0.0169(16) 0.0192(16) 0.0017(13) -0.0040(13) 0.0016(13)
N35 0.0288(16) 0.0254(16) 0.0226(15) -0.0051(13) -0.0053(13) 0.0008(12)
N41 0.0153(12) 0.0187(13) 0.0190(13) -0.0037(11) -0.0013(10) -0.0010(10)
C42 0.0191(16) 0.0228(16) 0.0220(16) -0.0087(13) -0.0012(13) -0.0023(12)
C43 0.0160(15) 0.0259(17) 0.0254(17) -0.0093(14) -0.0005(13) 0.0009(13)
N44 0.0161(12) 0.0215(13) 0.0190(12) -0.0021(11) -0.0010(11) -0.0003(10)
C45 0.0167(15) 0.0209(16) 0.0183(15) -0.0043(12) -0.0028(12) -0.0029(12)
C46 0.0185(14) 0.0171(15) 0.0157(15) -0.0034(12) 0.0004(12) 0.0000(11)
C47 0.0209(17) 0.0281(18) 0.0286(18) -0.0154(15) 0.0018(14) -0.0024(14)
N51 0.0155(12) 0.0152(12) 0.0181(12) -0.0007(11) 0.0005(10) 0.0001(9)
C52 0.0158(14) 0.0167(15) 0.0241(16) -0.0044(12) 0.0003(12) -0.0007(11)
C53 0.0166(15) 0.0175(15) 0.0254(17) -0.0038(13) 0.0001(13) -0.0021(12)
N54 0.0158(12) 0.0193(13) 0.0167(12) -0.0002(11) 0.0010(10) -0.0001(9)
C55 0.0186(15) 0.0194(16) 0.0163(15) 0.0000(12) 0.0009(12) 0.0010(12)
C56 0.0173(14) 0.0159(14) 0.0146(14) 0.0003(11) 0.0019(12) 0.0010(11)
C57 0.0207(16) 0.0222(16) 0.0190(15) -0.0059(13) 0.0018(13) 0.0005(12)

loop_
_atom_type_symbol
_atom_type_description
_atom_type_scat_dispersion_real
_atom_type_scat_dispersion_imag
_atom_type_scat_source
C C 0.0033 0.0016 'International Tables Vol C Tables 4.2.6.8 and 6.1.1.4'
H H 0.0000 0.0000 'International Tables Vol C Tables 4.2.6.8 and 6.1.1.4'
N N 0.0061 0.0033 'International Tables Vol C Tables 4.2.6.8 and 6.1.1.4'
O O 0.0106 0.0060 'International Tables Vol C Tables 4.2.6.8 and 6.1.1.4'
Mn Mn 0.3368 0.7283 'International Tables Vol C Tables 4.2.6.8 and 6.1.1.4'

loop_
_geom_angle_atom_site_label_1
_geom_angle_atom_site_label_2
_geom_angle_atom_site_label_3
_geom_angle
_geom_angle_site_symmetry_1
_geom_angle_site_symmetry_3
N15 Mn1 N11 97.53(11) 8 .
N15 Mn1 O1 140.98(10) 8 .
N11 Mn1 O1 121.43(10) . .
N15 Mn1 N51 96.72(11) 8 .
N11 Mn1 N51 86.17(11) . .
O1 Mn1 N51 88.53(9) . .
N15 Mn1 N41 94.54(11) 8 .
N11 Mn1 N41 86.42(11) . .
O1 Mn1 N41 86.49(10) . .
N51 Mn1 N41 167.24(9) . .
N15 Mn1 O2 84.54(10) 8 .
N11 Mn1 O2 176.77(11) . .
O1 Mn1 O2 56.44(8) . .
N51 Mn1 O2 96.07(10) . .
N41 Mn1 O2 90.95(10) . .
N21 Mn2 N35 178.64(13) . 8_565
N21 Mn2 N31 90.64(13) . .
N35 Mn2 N31 90.52(12) 8_565 .
N21 Mn2 N25 89.98(12) . 8
N35 Mn2 N25 88.88(12) 8_565 8
N31 Mn2 N25 178.82(12) . 8
N21 Mn2 N44 91.86(11) . .
N35 Mn2 N44 88.87(11) 8_565 .
N31 Mn2 N44 89.33(10) . .
N25 Mn2 N44 89.65(10) 8 .
N21 Mn2 N54 90.05(11) . 3_556
N35 Mn2 N54 89.24(11) 8_565 3_556
N31 Mn2 N54 89.69(10) . 3_556
N25 Mn2 N54 91.31(10) 8 3_556
N44 Mn2 N54 177.87(10) . 3_556
O3 N1 O2 123.2(3) . .
O3 N1 O1 121.0(3) . .
O2 N1 O1 115.8(3) . .
N1 O1 Mn1 94.28(18) . .
N1 O2 Mn1 93.50(18) . .
C12 N11 Mn1 172.6(3) . .
N11 C12 N13 172.2(4) . .
C14 N13 C12 125.5(3) . .
N15 C14 N13 172.5(4) . .
C14 N15 Mn1 175.3(3) . 8_556
C22 N21 Mn2 171.8(3) . .
N21 C22 N23 171.8(4) . .
C24 N23 C22 125.3(4) . .
N25 C24 N23 171.6(4) . .
C24 N25 Mn2 170.3(3) . 8_556
C32 N31 Mn2 166.3(3) . .
N31 C32 N33 171.6(4) . .
C32 N33 C34 124.1(3) . .
N35 C34 N33 173.1(4) . .
C34 N35 Mn2 167.5(3) . 8_566
C46 N41 C42 117.2(3) . .
C46 N41 Mn1 125.2(2) . .
C42 N41 Mn1 117.5(2) . .
N41 C42 C43 122.2(3) . .
N44 C43 C42 121.4(3) . .
C45 N44 C43 116.2(3) . .
C45 N44 Mn2 121.8(2) . .
C43 N44 Mn2 121.8(2) . .
N44 C45 C46 123.0(3) . .
N41 C46 C45 120.1(3) . .
N41 C46 C47 119.6(3) . .
C45 C46 C47 120.2(3) . .
C52 N51 C56 117.5(3) . .
C52 N51 Mn1 117.8(2) . .
C56 N51 Mn1 124.7(2) . .
N51 C52 C53 121.5(3) . .
N54 C53 C52 121.9(3) . .
C53 N54 C55 116.4(3) . .
C53 N54 Mn2 122.8(2) . 3_456
C55 N54 Mn2 120.6(2) . 3_456
N54 C55 C56 123.2(3) . .
N51 C56 C55 119.5(3) . .
N51 C56 C57 119.7(3) . .
C55 C56 C57 120.8(3) . .

loop_
_geom_bond_atom_site_label_1
_geom_bond_atom_site_label_2
_geom_bond_distance
_geom_bond_site_symmetry_2
Mn1 N15 2.140(3) 8
Mn1 N11 2.143(3) .
Mn1 O1 2.262(2) .
Mn1 N51 2.272(3) .
Mn1 N41 2.279(3) .
Mn1 O2 2.290(3) .
Mn2 N21 2.190(3) .
Mn2 N35 2.198(3) 8_565
Mn2 N31 2.208(3) .
Mn2 N25 2.222(3) 8
Mn2 N44 2.306(3) .
Mn2 N54 2.336(3) 3_556
N1 O3 1.221(4) .
N1 O2 1.261(4) .
N1 O1 1.280(4) .
N11 C12 1.146(4) .
C12 N13 1.294(5) .
N13 C14 1.289(5) .
C14 N15 1.144(4) .
N15 Mn1 2.140(3) 8_556
N21 C22 1.150(5) .
C22 N23 1.296(5) .
N23 C24 1.287(5) .
C24 N25 1.144(4) .
N25 Mn2 2.222(3) 8_556
N31 C32 1.150(4) .
C32 N33 1.300(4) .
N33 C34 1.302(4) .
C34 N35 1.147(4) .
N35 Mn2 2.198(3) 8_566
N41 C46 1.335(4) .
N41 C42 1.349(4) .
C42 C43 1.371(5) .
C43 N44 1.348(4) .
N44 C45 1.334(4) .
C45 C46 1.393(4) .
C46 C47 1.501(4) .
N51 C52 1.343(4) .
N51 C56 1.347(4) .
C52 C53 1.386(5) .
C53 N54 1.332(4) .
N54 C55 1.332(4) .
N54 Mn2 2.336(3) 3_456
C55 C56 1.399(5) .
C56 C57 1.487(4) .
